data_2008294
loop_
_publ_author_name
'Enjalbert, Ren\'ee'
'Guinneton, Fr\'ed\'eric'
'Galy, Jean'

_publ_section_title
;
 Cs~2~Mo~3~O~10~
;
_journal_issue 3
_journal_name_full 'Acta Crystallographica Section C'
_journal_page_first 273
_journal_page_last 276
_journal_paper_doi 10.1107/S0108270198012979
_journal_volume 55
_journal_year 1999
_chemical_formula_structural 'Cs2 Mo3 O10'
_chemical_formula_sum 'Cs2 Mo3 O10'
_chemical_formula_weight 713.64
_chemical_name_systematic ' dicesium trimolybdate'
_space_group_IT_number 15
_symmetry_cell_setting monoclinic
_symmetry_space_group_name_Hall '-C 2yc'
_symmetry_space_group_name_H-M 'C 1 2/c 1'
_cell_angle_alpha 90.00
_cell_angle_beta 97.740(10)
_cell_angle_gamma 90.00
_cell_formula_units_Z 4
_cell_length_a 14.4650(10)
_cell_length_b 8.3997(4)
_cell_length_c 9.4614(4)
_cell_measurement_reflns_used 25
_cell_measurement_temperature 293(2)
_cell_measurement_theta_max 22.23
_cell_measurement_theta_min 5.89
_cell_volume 1139.10(11)
_computing_cell_refinement 'CAD-4 EXPRESS'
_computing_data_collection 'CAD-4 EXPRESS (Enraf-Nonius, 1993)'
_computing_data_reduction 'CADAK (Savariault, 1991)'
_computing_molecular_graphics 'ORTEPIII (Burnett & Johnson, 1996)'
_computing_publication_material SHELXL96
_computing_structure_refinement 'SHELXL96 (Sheldrick, 1996)'
_computing_structure_solution 'SHELXS96 (Sheldrick, 1990)'
_diffrn_ambient_temperature 293(2)
_diffrn_measurement_device 'Enraf-Nonius CAD-4'
_diffrn_measurement_method \w-2\q
_diffrn_radiation_monochromator graphite
_diffrn_radiation_source 'fine-focus sealed tube'
_diffrn_radiation_type MoK\a
_diffrn_radiation_wavelength 0.71069
_diffrn_reflns_av_R_equivalents 0.0000
_diffrn_reflns_av_sigmaI/netI 0.0206
_diffrn_reflns_limit_h_max 23
_diffrn_reflns_limit_h_min -23
_diffrn_reflns_limit_k_max 12
_diffrn_reflns_limit_k_min 0
_diffrn_reflns_limit_l_max 15
_diffrn_reflns_limit_l_min 0
_diffrn_reflns_number 2452
_diffrn_reflns_theta_max 34.88
_diffrn_reflns_theta_min 2.81
_diffrn_standards_decay_% 0.2
_diffrn_standards_interval_count 250
_diffrn_standards_interval_time 60
_diffrn_standards_number 2
_exptl_absorpt_coefficient_mu 9.581
_exptl_absorpt_correction_T_max 0.608
_exptl_absorpt_correction_T_min 0.374
_exptl_absorpt_correction_type '\y scan (North et al., 1968)'
_exptl_crystal_colour colourless
_exptl_crystal_density_diffrn 4.161
_exptl_crystal_density_method 'not measured'
_exptl_crystal_description parallelepiped
_exptl_crystal_F_000 1264
_exptl_crystal_size_max 0.225
_exptl_crystal_size_mid 0.095
_exptl_crystal_size_min 0.052
_refine_diff_density_max '2.23 e \%A^-3^ (0.78\%A from Cs)'
_refine_diff_density_min '-1.50 e \%A^-3^ (0.71\%A from Mo2)'
_refine_ls_extinction_coef 0.00043(9)
_refine_ls_extinction_method SHELXL96
_refine_ls_goodness_of_fit_all 1.079
_refine_ls_goodness_of_fit_obs 1.165
_refine_ls_matrix_type full
_refine_ls_number_parameters 70
_refine_ls_number_reflns 2452
_refine_ls_number_restraints 0
_refine_ls_restrained_S_all 1.079
_refine_ls_restrained_S_obs 1.165
_refine_ls_R_factor_all 0.042
_refine_ls_R_factor_obs 0.028
_refine_ls_shift/esd_max 0.001
_refine_ls_shift/esd_mean 0.000
_refine_ls_structure_factor_coef Fsqd
_refine_ls_weighting_details 'w = 1/[\s^2^(Fo^2^)+(0.0409P)^2^+6.8260P] where P = (Fo^2^+2Fc^2^)/3'
_refine_ls_weighting_scheme calc
_refine_ls_wR_factor_all 0.079
_refine_ls_wR_factor_obs 0.075
_reflns_number_observed 1940
_reflns_number_total 2452
_reflns_observed_criterion I>2\s(I)
_cod_data_source_file sk1225.cif
_cod_data_source_block 1
_cod_depositor_comments
;
The following automatic conversions were performed:

'_refine_ls_weighting_scheme' value 'calc w =
1/[\s^2^(Fo^2^)+(0.0409P)^2^+6.8260P] where P = (Fo^2^+2Fc^2^)/3' was
changed to 'calc'. New tag '_refine_ls_weighting_details' was
created. The value of the new tag was set to 'w =
1/[\s^2^(Fo^2^)+(0.0409P)^2^+6.8260P] where P = (Fo^2^+2Fc^2^)/3'.

Automatic conversion script
Id: cif_fix_values 3143 2015-03-26 13:38:13Z robertas 
;
_cod_original_sg_symbol_H-M 'C 2/c'
_cod_database_code 2008294

loop_
_symmetry_equiv_pos_as_xyz
'x, y, z'
'-x, y, -z+1/2'
'x+1/2, y+1/2, z'
'-x+1/2, y+1/2, -z+1/2'
'-x, -y, -z'
'x, -y, z-1/2'
'-x+1/2, -y+1/2, -z'
'x+1/2, -y+1/2, z-1/2'

loop_
_atom_site_aniso_label
_atom_site_aniso_U_11
_atom_site_aniso_U_22
_atom_site_aniso_U_33
_atom_site_aniso_U_12
_atom_site_aniso_U_13
_atom_site_aniso_U_23
Mo1 0.01758(17) 0.01855(18) 0.01533(17) 0.000 0.00345(13) 0.000
Mo2 0.01488(12) 0.02045(14) 0.01617(13) -0.00249(10) 0.00470(9) -0.00161(10)
Cs 0.02768(13) 0.02915(14) 0.02295(12) 0.00218(9) 0.00508(9) -0.00131(9)
O1 0.0345(17) 0.0409(19) 0.0280(16) -0.0097(14) 0.0039(13) -0.0143(14)
O2 0.0162(10) 0.0257(13) 0.0243(12) -0.0027(9) 0.0036(9) -0.0058(10)
O3 0.0210(13) 0.0397(17) 0.0299(15) -0.0093(12) 0.0099(11) -0.0188(13)
O4 0.050(2) 0.0422(19) 0.0247(15) -0.0165(17) 0.0111(14) 0.0080(14)
O5 0.0243(14) 0.0341(16) 0.0337(16) 0.0072(12) 0.0030(12) -0.0043(13)

loop_
_atom_site_label
_atom_site_fract_x
_atom_site_fract_y
_atom_site_fract_z
_atom_site_U_iso_or_equiv
_atom_site_thermal_displace_type
_atom_site_calc_flag
_atom_site_refinement_flags
_atom_site_occupancy
_atom_site_disorder_group
_atom_site_type_symbol
Mo1 0.5 0.23042(5) 0.25 0.01704(9) Uani d S 1 . Mo
Mo2 0.39525(2) 0.43035(4) 0.47440(3) 0.01693(8) Uani d . 1 . Mo
Cs 0.17805(2) 0.42166(3) 0.16034(3) 0.02644(8) Uani d . 1 . Cs
O1 0.4529(3) 0.1018(4) 0.1209(4) 0.0345(7) Uani d . 1 . O
O2 0.3816(2) 0.2889(3) 0.3144(3) 0.0220(5) Uani d . 1 . O
O3 0.5233(2) 0.4284(4) 0.4038(4) 0.0296(7) Uani d . 1 . O
O4 0.3606(3) 0.3105(5) 0.6032(4) 0.0384(8) Uani d . 1 . O
O5 0.3065(2) 0.5617(4) 0.4209(4) 0.0308(7) Uani d . 1 . O

loop_
_atom_type_symbol
_atom_type_description
_atom_type_scat_dispersion_real
_atom_type_scat_dispersion_imag
_atom_type_scat_source
Cs Cs -0.3680 2.1192 'International Tables Vol C Tables 4.2.6.8 and 6.1.1.4'
Mo Mo -1.6832 0.6857 'International Tables Vol C Tables 4.2.6.8 and 6.1.1.4'
O O 0.0106 0.0060 'International Tables Vol C Tables 4.2.6.8 and 6.1.1.4'

loop_
_geom_angle_atom_site_label_1
_geom_angle_atom_site_label_2
_geom_angle_atom_site_label_3
_geom_angle_site_symmetry_1
_geom_angle_site_symmetry_3
_geom_angle
_geom_angle_publ_flag
O1 Mo1 O1 . 2_655 101.2(3) yes
O1 Mo1 O2 . 2_655 102.63(15) yes
O1 Mo1 O2 2_655 2_655 95.74(15) no
O1 Mo1 O2 . . 95.74(15) yes
O1 Mo1 O2 2_655 . 102.63(15) yes
O2 Mo1 O2 2_655 . 150.92(17) yes
O1 Mo1 O3 . . 164.27(16) yes
O1 Mo1 O3 2_655 . 89.70(16) yes
O2 Mo1 O3 2_655 . 87.34(12) yes
O2 Mo1 O3 . . 70.60(11) yes
O1 Mo1 O3 . 2_655 89.70(16) no
O1 Mo1 O3 2_655 2_655 164.27(16) no
O2 Mo1 O3 2_655 2_655 70.60(11) no
O2 Mo1 O3 . 2_655 87.34(12) no
O3 Mo1 O3 . 2_655 82.1(2) yes
O1 Mo1 Cs . 4_545 60.85(12) ?
O1 Mo1 Cs 2_655 4_545 68.13(13) ?
O2 Mo1 Cs 2_655 4_545 151.89(9) ?
O2 Mo1 Cs . 4_545 57.17(8) ?
O3 Mo1 Cs . 4_545 114.35(8) ?
O3 Mo1 Cs 2_655 4_545 127.53(8) ?
O1 Mo1 Cs . 3_545 68.13(13) ?
O1 Mo1 Cs 2_655 3_545 60.85(12) ?
O2 Mo1 Cs 2_655 3_545 57.17(8) ?
O2 Mo1 Cs . 3_545 151.89(9) ?
O3 Mo1 Cs . 3_545 127.53(8) ?
O3 Mo1 Cs 2_655 3_545 114.35(8) ?
Cs Mo1 Cs 4_545 3_545 94.751(14) ?
O4 Mo2 O5 . . 108.07(19) yes
O4 Mo2 O2 . . 100.93(16) yes
O5 Mo2 O2 . . 99.94(15) yes
O4 Mo2 O3 . 5_666 98.61(17) yes
O5 Mo2 O3 . 5_666 98.76(16) yes
O2 Mo2 O3 . 5_666 147.13(12) yes
O4 Mo2 O3 . . 126.32(19) yes
O5 Mo2 O3 . . 125.51(16) yes
O2 Mo2 O3 . . 74.86(12) yes
O3 Mo2 O3 5_666 . 72.27(13) yes
O4 Mo2 Cs . 6_566 63.00(15) ?
O5 Mo2 Cs . 6_566 47.90(12) ?
O2 Mo2 Cs . 6_566 122.52(8) ?
O3 Mo2 Cs 5_666 6_566 89.93(9) ?
O3 Mo2 Cs . 6_566 160.48(9) ?
O4 Mo2 Cs . . 103.97(14) ?
O5 Mo2 Cs . . 46.80(12) ?
O2 Mo2 Cs . . 54.38(9) ?
O3 Mo2 Cs 5_666 . 143.30(11) ?
O3 Mo2 Cs . . 114.12(10) ?
Cs Mo2 Cs 6_566 . 75.464(8) ?
O4 Mo2 Cs . 4 132.58(15) ?
O5 Mo2 Cs . 4 34.04(12) ?
O2 Mo2 Cs . 4 110.95(9) ?
O3 Mo2 Cs 5_666 4 72.68(11) ?
O3 Mo2 Cs . 4 96.06(10) ?
Cs Mo2 Cs 6_566 4 70.342(8) ?
Cs Mo2 Cs . 4 70.721(7) ?
O1 Cs O4 7 7_556 116.12(10) ?
O1 Cs O5 7 . 161.40(9) ?
O4 Cs O5 7_556 . 79.11(10) ?
O1 Cs O5 7 6_565 74.38(9) ?
O4 Cs O5 7_556 6_565 137.81(10) ?
O5 Cs O5 . 6_565 101.98(9) ?
O1 Cs O5 7 4_545 77.33(9) ?
O4 Cs O5 7_556 4_545 65.97(10) ?
O5 Cs O5 . 4_545 120.28(8) ?
O5 Cs O5 6_565 4_545 78.24(9) ?
O1 Cs O2 7 4 89.17(9) ?
O4 Cs O2 7_556 4 118.45(9) ?
O5 Cs O2 . 4 73.53(8) ?
O5 Cs O2 6_565 4 101.70(8) ?
O5 Cs O2 4_545 4 166.05(8) ?
O1 Cs O2 7 . 140.72(9) ?
O4 Cs O2 7_556 . 72.74(9) ?
O5 Cs O2 . . 51.35(8) ?
O5 Cs O2 6_565 . 75.66(8) ?
O5 Cs O2 4_545 . 72.15(8) ?
O2 Cs O2 4 . 121.55(7) ?
O1 Cs O1 7 4 103.37(11) ?
O4 Cs O1 7_556 4 70.33(10) ?
O5 Cs O1 . 4 70.54(9) ?
O5 Cs O1 6_565 4 150.46(9) ?
O5 Cs O1 4_545 4 130.69(9) ?
O2 Cs O1 4 4 48.84(8) ?
O2 Cs O1 . 4 115.17(8) ?
O1 Cs O1 7 3_455 59.08(10) ?
O4 Cs O1 7_556 3_455 95.28(10) ?
O5 Cs O1 . 3_455 111.24(8) ?
O5 Cs O1 6_565 3_455 122.01(9) ?
O5 Cs O1 4_545 3_455 118.54(8) ?
O2 Cs O1 4 3_455 49.54(7) ?
O2 Cs O1 . 3_455 159.76(7) ?
O1 Cs O1 4 3_455 44.61(11) ?
O1 Cs O4 7 6_565 107.05(9) ?
O4 Cs O4 7_556 6_565 136.17(4) ?
O5 Cs O4 . 6_565 60.40(9) ?
O5 Cs O4 6_565 6_565 48.39(8) ?
O5 Cs O4 4_545 6_565 119.52(8) ?
O2 Cs O4 4 6_565 67.57(7) ?
O2 Cs O4 . 6_565 69.21(8) ?
O1 Cs O4 4 6_565 107.51(8) ?
O1 Cs O4 3_455 6_565 113.66(8) ?
O1 Cs Mo1 7 3_455 83.12(7) ?
O4 Cs Mo1 7_556 3_455 94.28(8) ?
O5 Cs Mo1 . 3_455 85.20(6) ?
O5 Cs Mo1 6_565 3_455 127.91(6) ?
O5 Cs Mo1 4_545 3_455 141.22(6) ?
O2 Cs Mo1 4 3_455 30.68(5) ?
O2 Cs Mo1 . 3_455 135.89(5) ?
O1 Cs Mo1 4 3_455 26.36(5) ?
O1 Cs Mo1 3_455 3_455 26.31(5) ?
O4 Cs Mo1 6_565 3_455 98.06(6) ?
O1 Cs Mo2 7 6_565 93.92(7) ?
O4 Cs Mo2 7_556 6_565 138.38(8) ?
O5 Cs Mo2 . 6_565 79.06(7) ?
O5 Cs Mo2 6_565 6_565 24.08(6) ?
O5 Cs Mo2 4_545 6_565 96.08(6) ?
O2 Cs Mo2 4 6_565 88.24(5) ?
O2 Cs Mo2 . 6_565 65.93(5) ?
O1 Cs Mo2 4 6_565 132.42(7) ?
O1 Cs Mo2 3_455 6_565 125.65(6) ?
O4 Cs Mo2 6_565 6_565 25.24(5) ?
Mo1 Cs Mo2 3_455 6_565 118.584(11) ?
Mo1 O1 Cs . 7 143.7(2) ?
Mo1 O1 Cs . 4_545 92.78(14) ?
Cs O1 Cs 7 4_545 99.97(10) ?
Mo1 O1 Cs . 3_545 85.56(14) ?
Cs O1 Cs 7 3_545 120.92(10) ?
Cs O1 Cs 4_545 3_545 109.18(11) ?
Mo2 O2 Mo1 . . 113.64(13) ?
Mo2 O2 Cs . 4_545 122.41(13) ?
Mo1 O2 Cs . 4_545 92.14(10) ?
Mo2 O2 Cs . . 97.48(10) ?
Mo1 O2 Cs . . 135.58(13) ?
Cs O2 Cs 4_545 . 97.15(7) ?
Mo2 O3 Mo2 5_666 . 107.73(13) ?
Mo2 O3 Mo1 5_666 . 151.68(16) ?
Mo2 O3 Mo1 . . 98.98(12) ?
Mo2 O4 Cs . 7_556 173.2(2) ?
Mo2 O4 Cs . 6_566 91.76(16) ?
Cs O4 Cs 7_556 6_566 94.51(10) ?
Mo2 O5 Cs . . 109.50(15) ?
Mo2 O5 Cs . 6_566 108.03(16) ?
Cs O5 Cs . 6_566 103.97(10) ?
Mo2 O5 Cs . 4 128.12(17) ?
Cs O5 Cs . 4 103.00(10) ?
Cs O5 Cs 6_566 4 101.76(9) ?

loop_
_geom_bond_atom_site_label_1
_geom_bond_atom_site_label_2
_geom_bond_site_symmetry_2
_geom_bond_distance
_geom_bond_publ_flag
Mo1 O1 . 1.703(3) yes
Mo1 O1 2_655 1.703(3) yes
Mo1 O2 2_655 1.956(3) no
Mo1 O2 . 1.956(3) yes
Mo1 O3 . 2.206(3) yes
Mo1 O3 2_655 2.206(3) no
Mo1 Cs 4_545 3.8297(4) ?
Mo1 Cs 3_545 3.8298(4) ?
Mo2 O4 . 1.707(3) yes
Mo2 O5 . 1.716(3) yes
Mo2 O2 . 1.914(3) yes
Mo2 O3 5_666 1.938(3) yes
Mo2 O3 . 2.052(3) yes
Mo2 Cs 6_566 3.9999(5) ?
Mo2 Cs . 4.0238(6) ?
Mo2 Cs 4 4.4064(5) ?
Cs O1 7 3.058(4) yes
Cs O4 7_556 3.076(3) yes
Cs O5 . 3.112(4) yes
Cs O5 6_565 3.121(4) yes
Cs O5 4_545 3.135(4) yes
Cs O2 4 3.220(3) yes
Cs O2 . 3.299(3) yes
Cs O1 4 3.349(4) yes
Cs O1 3_455 3.565(4) yes
Cs O4 6_565 3.566(4) yes
Cs Mo1 3_455 3.8297(4) ?
Cs Mo2 6_565 4.0000(5) ?
O1 Cs 7 3.058(4) ?
O1 Cs 4_545 3.349(4) ?
O1 Cs 3_545 3.565(4) ?
O2 Cs 4_545 3.220(3) ?
O3 Mo2 5_666 1.938(3) ?
O4 Cs 7_556 3.076(3) ?
O4 Cs 6_566 3.566(4) ?
O5 Cs 6_566 3.121(4) ?
O5 Cs 4 3.135(4) ?
